data_4515502
loop_
_publ_author_name
'Liang, Qiuming'
'Sheng, Kai'
'Salmon, Andrew'
'Zhou, Vivian Yue'
'Song, Datong'

_publ_section_title
;
 Active Iron(II) Catalysts toward gem-Specific Dimerization of Terminal
 Alkynes
;
_journal_issue 2
_journal_name_full 'ACS Catalysis'
_journal_page_first 810
_journal_paper_doi 10.1021/acscatal.8b03552
_journal_volume 9
_journal_year 2018
_chemical_formula_sum 'C29 H35 Cl Fe N2'
_chemical_formula_weight 502.89
_space_group_crystal_system orthorhombic
_space_group_IT_number 61
_space_group_name_Hall '-P 2ac 2ab'
_space_group_name_H-M_alt 'P b c a'
_atom_sites_solution_hydrogens geom
_audit_creation_method SHELXL-2016/6
_cell_angle_alpha 90
_cell_angle_beta 90
_cell_angle_gamma 90
_cell_formula_units_Z 8
_cell_length_a 16.5485(11)
_cell_length_b 10.4399(7)
_cell_length_c 31.246(2)
_cell_measurement_reflns_used 25829
_cell_measurement_temperature 150(2)
_cell_measurement_theta_max 27.461
_cell_measurement_theta_min 2.397
_cell_volume 5398.2(6)
_computing_structure_refinement 'SHELXL-2016/6 (Sheldrick, 2016)'
_diffrn_ambient_temperature 150(2)
_diffrn_measured_fraction_theta_full 0.998
_diffrn_measured_fraction_theta_max 0.995
_diffrn_measurement_device_type 'Bruker Kappa Apex II'
_diffrn_measurement_method 'omega and phi scans'
_diffrn_radiation_type MoK\a
_diffrn_radiation_wavelength 0.71073
_diffrn_reflns_av_R_equivalents 0.1183
_diffrn_reflns_av_unetI/netI 0.1325
_diffrn_reflns_Laue_measured_fraction_full 0.998
_diffrn_reflns_Laue_measured_fraction_max 0.995
_diffrn_reflns_limit_h_max 21
_diffrn_reflns_limit_h_min -21
_diffrn_reflns_limit_k_max 13
_diffrn_reflns_limit_k_min -10
_diffrn_reflns_limit_l_max 40
_diffrn_reflns_limit_l_min -27
_diffrn_reflns_number 25829
_diffrn_reflns_point_group_measured_fraction_full 0.998
_diffrn_reflns_point_group_measured_fraction_max 0.995
_diffrn_reflns_theta_full 25.242
_diffrn_reflns_theta_max 27.461
_diffrn_reflns_theta_min 2.397
_exptl_absorpt_coefficient_mu 0.676
_exptl_absorpt_correction_T_max 0.6028
_exptl_absorpt_correction_T_min 0.3792
_exptl_absorpt_correction_type multi-scan
_exptl_absorpt_process_details SADABS
_exptl_crystal_colour yellow
_exptl_crystal_density_diffrn 1.238
_exptl_crystal_description plate
_exptl_crystal_F_000 2128
_exptl_crystal_size_max 0.3
_exptl_crystal_size_mid 0.2
_exptl_crystal_size_min 0.05
_refine_diff_density_max 0.638
_refine_diff_density_min -0.365
_refine_diff_density_rms 0.083
_refine_ls_extinction_method none
_refine_ls_goodness_of_fit_ref 1.015
_refine_ls_hydrogen_treatment constr
_refine_ls_matrix_type full
_refine_ls_number_parameters 306
_refine_ls_number_reflns 6151
_refine_ls_number_restraints 0
_refine_ls_restrained_S_all 1.015
_refine_ls_R_factor_all 0.1471
_refine_ls_R_factor_gt 0.0647
_refine_ls_shift/su_max 0.000
_refine_ls_shift/su_mean 0.000
_refine_ls_structure_factor_coef Fsqd
_refine_ls_weighting_details 'w=1/[\s^2^(Fo^2^)+(0.0404P)^2^+5.3908P] where P=(Fo^2^+2Fc^2^)/3'
_refine_ls_weighting_scheme calc
_refine_ls_wR_factor_gt 0.1221
_refine_ls_wR_factor_ref 0.1478
_reflns_Friedel_coverage 0.000
_reflns_number_gt 3325
_reflns_number_total 6151
_reflns_threshold_expression 'I > 2\s(I)'
_cod_data_source_file cs8b03552_si_006.cif
_cod_data_source_block 5
_cod_database_code 4515502
_shelx_shelxl_version_number 2016/6
_shelx_space_group_comment
;
The symmetry employed for this shelxl refinement is uniquely defined
by the following loop, which should always be used as a source of
symmetry information in preference to the above space-group names.
They are only intended as comments.
;

loop_
_space_group_symop_operation_xyz
'x, y, z'
'x+1/2, -y+1/2, -z'
'-x, y+1/2, -z+1/2'
'-x+1/2, -y, z+1/2'
'-x, -y, -z'
'-x-1/2, y-1/2, z'
'x, -y-1/2, z-1/2'
'x-1/2, y, -z-1/2'

loop_
_atom_site_label
_atom_site_type_symbol
_atom_site_fract_x
_atom_site_fract_y
_atom_site_fract_z
_atom_site_U_iso_or_equiv
_atom_site_adp_type
_atom_site_occupancy
_atom_site_site_symmetry_order
_atom_site_calc_flag
_atom_site_refinement_flags_posn
_atom_site_refinement_flags_adp
Fe1 Fe 0.03355(3) 0.12660(5) 0.12494(2) 0.02069(16) Uani 1 1 d . .
Cl1 Cl 0.12410(6) 0.00338(10) 0.08930(3) 0.0328(3) Uani 1 1 d . .
C1 C 0.0706(2) 0.2889(4) 0.09865(12) 0.0218(9) Uani 1 1 d . .
N1 N 0.0376(2) 0.3666(3) 0.06791(11) 0.0311(8) Uani 1 1 d . .
N2 N 0.1449(2) 0.3431(3) 0.10418(11) 0.0282(9) Uani 1 1 d . .
C2 C 0.0912(3) 0.4626(4) 0.05491(15) 0.0384(12) Uani 1 1 d . .
H2A H 0.081711 0.526310 0.033783 0.046 Uiso 1 1 calc R U
C3 C 0.1572(3) 0.4473(4) 0.07770(14) 0.0336(11) Uani 1 1 d . .
H3A H 0.204580 0.498398 0.076243 0.040 Uiso 1 1 calc R U
C4 C -0.0442(2) 0.3577(4) 0.05123(14) 0.0288(10) Uani 1 1 d . .
C5 C -0.0621(3) 0.2625(4) 0.02192(13) 0.0290(10) Uani 1 1 d . .
C6 C -0.1409(3) 0.2547(4) 0.00593(14) 0.0318(11) Uani 1 1 d . .
H6A H -0.154065 0.189203 -0.013979 0.038 Uiso 1 1 calc R U
C7 C -0.2007(3) 0.3416(5) 0.01869(15) 0.0385(12) Uani 1 1 d . .
C8 C -0.1793(2) 0.4388(4) 0.04640(14) 0.0329(11) Uani 1 1 d . .
H8A H -0.218443 0.501312 0.053980 0.040 Uiso 1 1 calc R U
C9 C -0.1020(3) 0.4476(4) 0.06350(15) 0.0331(11) Uani 1 1 d . .
C10 C 0.0020(3) 0.1738(5) 0.00604(17) 0.0470(13) Uani 1 1 d . .
H10A H -0.019643 0.121367 -0.017295 0.070 Uiso 1 1 calc R U
H10B H 0.019799 0.118085 0.029456 0.070 Uiso 1 1 calc R U
H10C H 0.048067 0.223850 -0.004460 0.070 Uiso 1 1 calc R U
C11 C -0.2841(3) 0.3293(5) 0.00265(16) 0.0547(15) Uani 1 1 d . .
H11A H -0.283201 0.293200 -0.026297 0.082 Uiso 1 1 calc R U
H11B H -0.309664 0.413974 0.001959 0.082 Uiso 1 1 calc R U
H11C H -0.314851 0.272654 0.021610 0.082 Uiso 1 1 calc R U
C12 C -0.0811(3) 0.5549(5) 0.09519(18) 0.0534(15) Uani 1 1 d . .
H12A H -0.050186 0.519167 0.119150 0.080 Uiso 1 1 calc R U
H12B H -0.130986 0.593642 0.106006 0.080 Uiso 1 1 calc R U
H12C H -0.048646 0.620276 0.080663 0.080 Uiso 1 1 calc R U
C13 C 0.2059(2) 0.2990(5) 0.13597(14) 0.0370(12) Uani 1 1 d . .
H13A H 0.201604 0.204956 0.139205 0.044 Uiso 1 1 calc R U
H13B H 0.260672 0.318494 0.124961 0.044 Uiso 1 1 calc R U
C14 C 0.1961(2) 0.3596(4) 0.17840(15) 0.0329(11) Uani 1 1 d . .
C15 C 0.1460(3) 0.4694(5) 0.18537(17) 0.0458(13) Uani 1 1 d . .
H15A H 0.117953 0.506914 0.161996 0.055 Uiso 1 1 calc R U
C16 C 0.1382(3) 0.5205(5) 0.22527(18) 0.0523(15) Uani 1 1 d . .
H16A H 0.104051 0.592618 0.229246 0.063 Uiso 1 1 calc R U
C17 C 0.1792(4) 0.4697(6) 0.2605(2) 0.0661(18) Uani 1 1 d . .
H17A H 0.174077 0.507301 0.288080 0.079 Uiso 1 1 calc R U
C18 C 0.2263(3) 0.3655(7) 0.25427(19) 0.0691(18) Uani 1 1 d . .
H18A H 0.253573 0.327640 0.277859 0.083 Uiso 1 1 calc R U
C19 C 0.2354(3) 0.3126(5) 0.21303(15) 0.0431(13) Uani 1 1 d . .
H19A H 0.270331 0.241248 0.209390 0.052 Uiso 1 1 calc R U
C20 C -0.0377(3) 0.1811(4) 0.17958(13) 0.0274(10) Uani 1 1 d . .
C21 C 0.0135(2) 0.0814(4) 0.19346(14) 0.0293(11) Uani 1 1 d . .
C22 C -0.0033(3) -0.0265(4) 0.16801(14) 0.0325(11) Uani 1 1 d . .
C23 C -0.0679(2) 0.0040(4) 0.13952(13) 0.0284(10) Uani 1 1 d . .
C24 C -0.0904(2) 0.1315(4) 0.14663(13) 0.0270(9) Uani 1 1 d . .
C25 C -0.0454(3) 0.3111(4) 0.19988(16) 0.0465(13) Uani 1 1 d . .
H25A H -0.060314 0.374091 0.178019 0.070 Uiso 1 1 calc R U
H25B H 0.006298 0.335368 0.212821 0.070 Uiso 1 1 calc R U
H25C H -0.087299 0.308443 0.222039 0.070 Uiso 1 1 calc R U
C26 C 0.0756(3) 0.0895(5) 0.22868(15) 0.0515(15) Uani 1 1 d . .
H26A H 0.091698 0.178964 0.232774 0.077 Uiso 1 1 calc R U
H26B H 0.123040 0.038412 0.220844 0.077 Uiso 1 1 calc R U
H26C H 0.052417 0.056219 0.255322 0.077 Uiso 1 1 calc R U
C27 C 0.0362(3) -0.1565(4) 0.17131(18) 0.0534(15) Uani 1 1 d . .
H27A H 0.050801 -0.186713 0.142633 0.080 Uiso 1 1 calc R U
H27B H -0.001543 -0.217180 0.184478 0.080 Uiso 1 1 calc R U
H27C H 0.084994 -0.150081 0.188952 0.080 Uiso 1 1 calc R U
C28 C -0.1075(3) -0.0867(5) 0.10873(18) 0.0589(16) Uani 1 1 d . .
H28A H -0.066954 -0.145854 0.097240 0.088 Uiso 1 1 calc R U
H28B H -0.131839 -0.038037 0.085216 0.088 Uiso 1 1 calc R U
H28C H -0.149560 -0.135418 0.123640 0.088 Uiso 1 1 calc R U
C29 C -0.1625(2) 0.1987(5) 0.12848(15) 0.0421(12) Uani 1 1 d . .
H29A H -0.154607 0.291535 0.130571 0.063 Uiso 1 1 calc R U
H29B H -0.210824 0.174089 0.144602 0.063 Uiso 1 1 calc R U
H29C H -0.169147 0.174541 0.098386 0.063 Uiso 1 1 calc R U

loop_
_atom_site_aniso_label
_atom_site_aniso_U_11
_atom_site_aniso_U_22
_atom_site_aniso_U_33
_atom_site_aniso_U_23
_atom_site_aniso_U_13
_atom_site_aniso_U_12
Fe1 0.0204(3) 0.0202(3) 0.0215(3) 0.0011(3) 0.0018(3) 0.0022(3)
Cl1 0.0336(5) 0.0327(6) 0.0321(6) 0.0000(5) 0.0067(5) 0.0113(5)
C1 0.0165(19) 0.029(2) 0.020(2) -0.0017(18) 0.0013(17) 0.0065(17)
N1 0.0238(17) 0.035(2) 0.034(2) 0.0111(18) -0.0053(16) -0.0042(18)
N2 0.0302(19) 0.028(2) 0.027(2) 0.0021(16) -0.0035(16) -0.0053(16)
C2 0.033(2) 0.041(3) 0.042(3) 0.020(2) 0.005(2) -0.012(2)
C3 0.033(2) 0.031(3) 0.037(3) 0.005(2) 0.003(2) -0.007(2)
C4 0.026(2) 0.030(3) 0.030(2) 0.008(2) -0.0023(19) 0.000(2)
C5 0.042(3) 0.025(2) 0.020(2) 0.0011(19) 0.000(2) -0.009(2)
C6 0.033(3) 0.029(3) 0.033(3) 0.006(2) 0.000(2) -0.002(2)
C7 0.034(2) 0.051(3) 0.030(3) 0.013(2) -0.001(2) -0.007(2)
C8 0.027(2) 0.034(3) 0.037(3) 0.004(2) 0.006(2) 0.005(2)
C9 0.033(2) 0.023(2) 0.043(3) 0.009(2) 0.005(2) 0.004(2)
C10 0.045(3) 0.046(3) 0.050(3) -0.012(3) -0.013(3) 0.014(3)
C11 0.042(3) 0.079(4) 0.043(3) 0.010(3) -0.010(3) -0.003(3)
C12 0.055(3) 0.039(3) 0.067(4) -0.011(3) -0.006(3) 0.002(3)
C13 0.026(2) 0.046(3) 0.040(3) 0.001(2) -0.004(2) -0.001(2)
C14 0.021(2) 0.040(3) 0.038(3) 0.004(2) -0.0010(19) -0.011(2)
C15 0.043(3) 0.046(3) 0.048(3) -0.003(3) 0.007(2) -0.007(2)
C16 0.044(3) 0.055(4) 0.057(4) -0.012(3) 0.012(3) -0.007(3)
C17 0.055(4) 0.075(5) 0.068(5) -0.022(4) 0.024(3) -0.021(3)
C18 0.049(3) 0.105(5) 0.053(4) 0.006(4) -0.005(3) -0.021(4)
C19 0.030(2) 0.068(4) 0.031(3) 0.000(3) 0.000(2) -0.001(2)
C20 0.034(2) 0.023(2) 0.025(2) -0.0016(19) 0.010(2) -0.006(2)
C21 0.024(2) 0.041(3) 0.024(2) 0.009(2) 0.0014(18) -0.0059(19)
C22 0.035(2) 0.031(3) 0.031(3) 0.010(2) 0.014(2) 0.003(2)
C23 0.028(2) 0.029(2) 0.029(2) -0.004(2) 0.0038(19) -0.009(2)
C24 0.024(2) 0.035(3) 0.022(2) 0.003(2) 0.0049(18) 0.002(2)
C25 0.056(3) 0.038(3) 0.045(3) -0.012(2) 0.017(3) -0.007(3)
C26 0.047(3) 0.076(4) 0.032(3) 0.014(3) -0.007(2) -0.018(3)
C27 0.058(3) 0.033(3) 0.069(4) 0.020(3) 0.008(3) 0.007(3)
C28 0.059(3) 0.057(4) 0.061(4) -0.023(3) 0.010(3) -0.029(3)
C29 0.024(2) 0.061(3) 0.042(3) 0.019(3) 0.006(2) 0.008(2)

loop_
_atom_type_symbol
_atom_type_description
_atom_type_scat_dispersion_real
_atom_type_scat_dispersion_imag
_atom_type_scat_source
C C 0.0033 0.0016 'International Tables Vol C Tables 4.2.6.8 and 6.1.1.4'
H H 0.0000 0.0000 'International Tables Vol C Tables 4.2.6.8 and 6.1.1.4'
N N 0.0061 0.0033 'International Tables Vol C Tables 4.2.6.8 and 6.1.1.4'
Cl Cl 0.1484 0.1585 'International Tables Vol C Tables 4.2.6.8 and 6.1.1.4'
Fe Fe 0.3463 0.8444 'International Tables Vol C Tables 4.2.6.8 and 6.1.1.4'

loop_
_geom_angle_atom_site_label_1
_geom_angle_atom_site_label_2
_geom_angle_atom_site_label_3
_geom_angle
C1 Fe1 C20 105.81(15)
C1 Fe1 C23 146.64(16)
C20 Fe1 C23 64.12(15)
C1 Fe1 C24 113.80(16)
C20 Fe1 C24 39.18(15)
C23 Fe1 C24 37.82(16)
C1 Fe1 C22 166.29(17)
C20 Fe1 C22 63.25(15)
C23 Fe1 C22 38.40(16)
C24 Fe1 C22 63.72(16)
C1 Fe1 C21 128.97(16)
C20 Fe1 C21 37.62(15)
C23 Fe1 C21 63.51(15)
C24 Fe1 C21 63.90(15)
C22 Fe1 C21 37.33(16)
C1 Fe1 Cl1 94.43(11)
C20 Fe1 Cl1 154.43(12)
C23 Fe1 Cl1 106.32(12)
C24 Fe1 Cl1 142.64(12)
C22 Fe1 Cl1 94.16(12)
C21 Fe1 Cl1 116.91(12)
N2 C1 N1 101.6(3)
N2 C1 Fe1 125.5(3)
N1 C1 Fe1 132.4(3)
C1 N1 C2 112.1(3)
C1 N1 C4 125.7(3)
C2 N1 C4 122.1(3)
C1 N2 C3 112.5(3)
C1 N2 C13 124.6(3)
C3 N2 C13 122.9(3)
C3 C2 N1 106.4(4)
C3 C2 H2A 126.8
N1 C2 H2A 126.8
C2 C3 N2 107.4(4)
C2 C3 H3A 126.3
N2 C3 H3A 126.3
C5 C4 C9 121.2(4)
C5 C4 N1 118.9(4)
C9 C4 N1 119.8(4)
C4 C5 C6 118.6(4)
C4 C5 C10 120.8(4)
C6 C5 C10 120.5(4)
C5 C6 C7 121.3(4)
C5 C6 H6A 119.4
C7 C6 H6A 119.4
C8 C7 C6 118.2(4)
C8 C7 C11 121.2(5)
C6 C7 C11 120.6(5)
C7 C8 C9 121.8(4)
C7 C8 H8A 119.1
C9 C8 H8A 119.1
C8 C9 C4 118.8(4)
C8 C9 C12 120.3(4)
C4 C9 C12 120.9(4)
C5 C10 H10A 109.5
C5 C10 H10B 109.5
H10A C10 H10B 109.5
C5 C10 H10C 109.5
H10A C10 H10C 109.5
H10B C10 H10C 109.5
C7 C11 H11A 109.5
C7 C11 H11B 109.5
H11A C11 H11B 109.5
C7 C11 H11C 109.5
H11A C11 H11C 109.5
H11B C11 H11C 109.5
C9 C12 H12A 109.5
C9 C12 H12B 109.5
H12A C12 H12B 109.5
C9 C12 H12C 109.5
H12A C12 H12C 109.5
H12B C12 H12C 109.5
C14 C13 N2 113.0(4)
C14 C13 H13A 109.0
N2 C13 H13A 109.0
C14 C13 H13B 109.0
N2 C13 H13B 109.0
H13A C13 H13B 107.8
C19 C14 C15 116.5(5)
C19 C14 C13 120.5(4)
C15 C14 C13 122.9(4)
C16 C15 C14 120.5(5)
C16 C15 H15A 119.7
C14 C15 H15A 119.7
C15 C16 C17 121.8(5)
C15 C16 H16A 119.1
C17 C16 H16A 119.1
C18 C17 C16 118.1(6)
C18 C17 H17A 121.0
C16 C17 H17A 121.0
C17 C18 C19 120.5(6)
C17 C18 H18A 119.7
C19 C18 H18A 119.7
C14 C19 C18 122.5(5)
C14 C19 H19A 118.8
C18 C19 H19A 118.8
C21 C20 C24 108.5(4)
C21 C20 C25 126.0(4)
C24 C20 C25 124.9(4)
C21 C20 Fe1 73.7(2)
C24 C20 Fe1 70.8(2)
C25 C20 Fe1 128.3(3)
C22 C21 C20 107.3(4)
C22 C21 C26 126.3(4)
C20 C21 C26 126.4(4)
C22 C21 Fe1 69.8(2)
C20 C21 Fe1 68.6(2)
C26 C21 Fe1 126.2(3)
C21 C22 C23 108.8(4)
C21 C22 C27 126.5(4)
C23 C22 C27 124.6(4)
C21 C22 Fe1 72.9(2)
C23 C22 Fe1 70.1(2)
C27 C22 Fe1 125.5(3)
C24 C23 C22 108.2(4)
C24 C23 C28 125.8(4)
C22 C23 C28 125.9(4)
C24 C23 Fe1 71.2(2)
C22 C23 Fe1 71.5(2)
C28 C23 Fe1 125.3(3)
C23 C24 C20 107.0(4)
C23 C24 C29 126.8(4)
C20 C24 C29 125.7(4)
C23 C24 Fe1 71.0(2)
C20 C24 Fe1 70.0(2)
C29 C24 Fe1 130.5(3)
C20 C25 H25A 109.5
C20 C25 H25B 109.5
H25A C25 H25B 109.5
C20 C25 H25C 109.5
H25A C25 H25C 109.5
H25B C25 H25C 109.5
C21 C26 H26A 109.5
C21 C26 H26B 109.5
H26A C26 H26B 109.5
C21 C26 H26C 109.5
H26A C26 H26C 109.5
H26B C26 H26C 109.5
C22 C27 H27A 109.5
C22 C27 H27B 109.5
H27A C27 H27B 109.5
C22 C27 H27C 109.5
H27A C27 H27C 109.5
H27B C27 H27C 109.5
C23 C28 H28A 109.5
C23 C28 H28B 109.5
H28A C28 H28B 109.5
C23 C28 H28C 109.5
H28A C28 H28C 109.5
H28B C28 H28C 109.5
C24 C29 H29A 109.5
C24 C29 H29B 109.5
H29A C29 H29B 109.5
C24 C29 H29C 109.5
H29A C29 H29C 109.5
H29B C29 H29C 109.5

loop_
_geom_bond_atom_site_label_1
_geom_bond_atom_site_label_2
_geom_bond_distance
Fe1 C1 1.980(4)
Fe1 C20 2.151(4)
Fe1 C23 2.159(4)
Fe1 C24 2.161(4)
Fe1 C22 2.176(4)
Fe1 C21 2.217(4)
Fe1 Cl1 2.2672(11)
C1 N2 1.365(5)
C1 N1 1.370(5)
N1 C2 1.398(5)
N1 C4 1.454(5)
N2 C3 1.382(5)
N2 C13 1.489(5)
C2 C3 1.313(6)
C2 H2A 0.9500
C3 H3A 0.9500
C4 C5 1.383(6)
C4 C9 1.395(6)
C5 C6 1.398(6)
C5 C10 1.494(6)
C6 C7 1.401(6)
C6 H6A 0.9500
C7 C8 1.380(6)
C7 C11 1.474(6)
C8 C9 1.388(6)
C8 H8A 0.9500
C9 C12 1.535(6)
C10 H10A 0.9800
C10 H10B 0.9800
C10 H10C 0.9800
C11 H11A 0.9800
C11 H11B 0.9800
C11 H11C 0.9800
C12 H12A 0.9800
C12 H12B 0.9800
C12 H12C 0.9800
C13 C14 1.478(6)
C13 H13A 0.9900
C13 H13B 0.9900
C14 C19 1.355(6)
C14 C15 1.430(6)
C15 C16 1.362(7)
C15 H15A 0.9500
C16 C17 1.398(8)
C16 H16A 0.9500
C17 C18 1.353(8)
C17 H17A 0.9500
C18 C19 1.410(7)
C18 H18A 0.9500
C19 H19A 0.9500
C20 C21 1.410(6)
C20 C24 1.446(6)
C20 C25 1.503(6)
C21 C22 1.407(6)
C21 C26 1.508(6)
C22 C23 1.426(6)
C22 C27 1.511(6)
C23 C24 1.400(6)
C23 C28 1.501(6)
C24 C29 1.495(5)
C25 H25A 0.9800
C25 H25B 0.9800
C25 H25C 0.9800
C26 H26A 0.9800
C26 H26B 0.9800
C26 H26C 0.9800
C27 H27A 0.9800
C27 H27B 0.9800
C27 H27C 0.9800
C28 H28A 0.9800
C28 H28B 0.9800
C28 H28C 0.9800
C29 H29A 0.9800
C29 H29B 0.9800
C29 H29C 0.9800

loop_
_geom_torsion_atom_site_label_1
_geom_torsion_atom_site_label_2
_geom_torsion_atom_site_label_3
_geom_torsion_atom_site_label_4
_geom_torsion
N2 C1 N1 C2 1.1(5)
Fe1 C1 N1 C2 -171.4(3)
N2 C1 N1 C4 -176.2(4)
Fe1 C1 N1 C4 11.3(6)
N1 C1 N2 C3 -0.9(4)
Fe1 C1 N2 C3 172.3(3)
N1 C1 N2 C13 177.3(4)
Fe1 C1 N2 C13 -9.6(6)
C1 N1 C2 C3 -1.0(5)
C4 N1 C2 C3 176.5(4)
N1 C2 C3 N2 0.4(5)
C1 N2 C3 C2 0.4(5)
C13 N2 C3 C2 -177.8(4)
C1 N1 C4 C5 -77.2(5)
C2 N1 C4 C5 105.8(5)
C1 N1 C4 C9 105.5(5)
C2 N1 C4 C9 -71.6(6)
C9 C4 C5 C6 -2.6(6)
N1 C4 C5 C6 -179.8(4)
C9 C4 C5 C10 174.5(4)
N1 C4 C5 C10 -2.7(6)
C4 C5 C6 C7 0.7(6)
C10 C5 C6 C7 -176.4(4)
C5 C6 C7 C8 2.4(6)
C5 C6 C7 C11 -177.9(4)
C6 C7 C8 C9 -3.7(7)
C11 C7 C8 C9 176.6(4)
C7 C8 C9 C4 1.9(7)
C7 C8 C9 C12 -178.3(4)
C5 C4 C9 C8 1.3(6)
N1 C4 C9 C8 178.6(4)
C5 C4 C9 C12 -178.5(4)
N1 C4 C9 C12 -1.2(6)
C1 N2 C13 C14 -87.7(5)
C3 N2 C13 C14 90.3(5)
N2 C13 C14 C19 166.7(4)
N2 C13 C14 C15 -13.6(6)
C19 C14 C15 C16 -1.2(7)
C13 C14 C15 C16 179.2(4)
C14 C15 C16 C17 0.9(8)
C15 C16 C17 C18 -1.2(8)
C16 C17 C18 C19 1.8(8)
C15 C14 C19 C18 1.8(7)
C13 C14 C19 C18 -178.5(4)
C17 C18 C19 C14 -2.2(8)
C24 C20 C21 C22 3.4(5)
C25 C20 C21 C22 174.8(4)
Fe1 C20 C21 C22 -59.2(3)
C24 C20 C21 C26 -177.3(4)
C25 C20 C21 C26 -5.9(7)
Fe1 C20 C21 C26 120.0(4)
C24 C20 C21 Fe1 62.7(3)
C25 C20 C21 Fe1 -125.9(4)
C20 C21 C22 C23 -2.8(5)
C26 C21 C22 C23 178.0(4)
Fe1 C21 C22 C23 -61.3(3)
C20 C21 C22 C27 -179.6(4)
C26 C21 C22 C27 1.2(7)
Fe1 C21 C22 C27 121.9(4)
C20 C21 C22 Fe1 58.5(3)
C26 C21 C22 Fe1 -120.7(4)
C21 C22 C23 C24 1.0(5)
C27 C22 C23 C24 177.9(4)
Fe1 C22 C23 C24 -62.0(3)
C21 C22 C23 C28 -176.3(4)
C27 C22 C23 C28 0.6(7)
Fe1 C22 C23 C28 120.7(4)
C21 C22 C23 Fe1 63.1(3)
C27 C22 C23 Fe1 -120.1(4)
C22 C23 C24 C20 1.1(4)
C28 C23 C24 C20 178.4(4)
Fe1 C23 C24 C20 -61.1(3)
C22 C23 C24 C29 -170.9(4)
C28 C23 C24 C29 6.3(7)
Fe1 C23 C24 C29 126.9(4)
C22 C23 C24 Fe1 62.2(3)
C28 C23 C24 Fe1 -120.5(4)
C21 C20 C24 C23 -2.8(4)
C25 C20 C24 C23 -174.3(4)
Fe1 C20 C24 C23 61.8(3)
C21 C20 C24 C29 169.3(4)
C25 C20 C24 C29 -2.2(7)
Fe1 C20 C24 C29 -126.1(4)
C21 C20 C24 Fe1 -64.6(3)
C25 C20 C24 Fe1 123.9(4)
